data_7023933
loop_
_publ_author_name
'Wang, Yan-Ning'
'Bai, Fu-Quan'
'Yu, Jie-Hui'
'Xu, Ji-Qing'

_publ_section_title
;
 Synthesis, structural characterization and photoluminescence property of
 three Zn(2+)/Mn(2+)-acylhydrazidate complexes and two acylhydrazide
 molecules.
;
_journal_issue 47
_journal_name_full 'Dalton transactions (Cambridge, England : 2003)'
_journal_page_first 16547
_journal_page_last 16555
_journal_paper_doi 10.1039/c3dt51963e
_journal_volume 42
_journal_year 2013
_chemical_formula_sum 'C8 H7 Cl N4 O2'
_chemical_formula_weight 226.62
_chemical_name_systematic
; 
 ? 
;
_space_group_IT_number 14
_symmetry_cell_setting monoclinic
_symmetry_space_group_name_Hall '-P 2ybc'
_symmetry_space_group_name_H-M 'P 1 21/c 1'
_atom_sites_solution_hydrogens geom
_atom_sites_solution_primary direct
_atom_sites_solution_secondary difmap
_audit_creation_method SHELXL-97
_cell_angle_alpha 90.00
_cell_angle_beta 90.66(3)
_cell_angle_gamma 90.00
_cell_formula_units_Z 8
_cell_length_a 13.175(3)
_cell_length_b 18.284(4)
_cell_length_c 7.2832(15)
_cell_measurement_reflns_used 10531
_cell_measurement_temperature 293(2)
_cell_measurement_theta_max 27.465
_cell_measurement_theta_min 3.01
_cell_volume 1754.3(7)
_computing_cell_refinement Process-auto
_computing_data_collection Process-auto
_computing_data_reduction Process-auto
_computing_molecular_graphics 'Bruker SHELXTL'
_computing_publication_material 'Bruker SHELXTL'
_computing_structure_refinement 'SHELXL-97 (Sheldrick, 1997)'
_computing_structure_solution 'SHELXS-97 (Sheldrick, 1990)'
_diffrn_ambient_temperature 293(2)
_diffrn_detector_area_resol_mean 10.0
_diffrn_measured_fraction_theta_full 0.979
_diffrn_measured_fraction_theta_max 0.979
_diffrn_measurement_device_type 'Rigaku RAXIS-RAPID'
_diffrn_measurement_method omega-scan
_diffrn_radiation_monochromator graphite
_diffrn_radiation_source 'fine-focus sealed tube'
_diffrn_radiation_type MoK\a
_diffrn_radiation_wavelength 0.71073
_diffrn_reflns_av_R_equivalents 0.0658
_diffrn_reflns_av_sigmaI/netI 0.0628
_diffrn_reflns_limit_h_max 17
_diffrn_reflns_limit_h_min -16
_diffrn_reflns_limit_k_max 23
_diffrn_reflns_limit_k_min -23
_diffrn_reflns_limit_l_max 8
_diffrn_reflns_limit_l_min -9
_diffrn_reflns_number 16626
_diffrn_reflns_theta_full 27.46
_diffrn_reflns_theta_max 27.46
_diffrn_reflns_theta_min 3.01
_diffrn_standards_decay_% 0
_diffrn_standards_interval_count 0
_diffrn_standards_interval_time 0
_diffrn_standards_number 0
_exptl_absorpt_coefficient_mu 0.419
_exptl_absorpt_correction_T_max 0.955
_exptl_absorpt_correction_T_min 0.947
_exptl_absorpt_correction_type empirical
_exptl_absorpt_process_details Process-auto
_exptl_crystal_colour YELLOW
_exptl_crystal_density_diffrn 1.716
_exptl_crystal_density_method 'not measured'
_exptl_crystal_description COLUMNAR
_exptl_crystal_F_000 928
_exptl_crystal_size_max 0.13
_exptl_crystal_size_mid 0.11
_exptl_crystal_size_min 0.11
_refine_diff_density_max 0.650
_refine_diff_density_min -0.335
_refine_diff_density_rms 0.069
_refine_ls_extinction_method none
_refine_ls_goodness_of_fit_ref 1.065
_refine_ls_hydrogen_treatment mixed
_refine_ls_matrix_type full
_refine_ls_number_parameters 287
_refine_ls_number_reflns 3944
_refine_ls_number_restraints 0
_refine_ls_restrained_S_all 1.065
_refine_ls_R_factor_all 0.0834
_refine_ls_R_factor_gt 0.0504
_refine_ls_shift/su_max 0.000
_refine_ls_shift/su_mean 0.000
_refine_ls_structure_factor_coef Fsqd
_refine_ls_weighting_details 'calc w=1/[\s^2^(Fo^2^)+(0.0683P)^2^+0.2086P] where P=(Fo^2^+2Fc^2^)/3'
_refine_ls_weighting_scheme calc
_refine_ls_wR_factor_gt 0.1264
_refine_ls_wR_factor_ref 0.1396
_reflns_number_gt 2539
_reflns_number_total 3944
_reflns_threshold_expression >2sigma(I)
_cod_data_source_file c3dt51963e.txt
_cod_data_source_block 5
_cod_depositor_comments
;
The following automatic conversions were performed:

'_symmetry_cell_setting' value 'MONOCLINIC' changed to 'monoclinic'
according to /home/saulius/struct/CIF-dictionaries/cif_core.dic
dictionary named 'cif_core.dic' version 2.4.2 from
2011-04-26.

'_exptl_absorpt_correction_type' value 'EMPIRICAL'
changed to 'empirical' according to
/home/saulius/struct/CIF-dictionaries/cif_core.dic dictionary named
'cif_core.dic' version 2.4.2 from
2011-04-26.

'_refine_ls_hydrogen_treatment' value 'MIXED' changed to
'mixed' according to
/home/saulius/struct/CIF-dictionaries/cif_core.dic dictionary named
'cif_core.dic' version 2.4.2 from 2011-04-26.

Automatic conversion script
Id: cif_fix_values 1891 2012-01-12 08:04:46Z andrius 
;
_cod_original_cell_volume 1754.3(6)
_cod_original_sg_symbol_H-M P2(1)/C
_cod_database_code 7023933

loop_
_symmetry_equiv_pos_as_xyz
'x, y, z'
'-x, y+1/2, -z+1/2'
'-x, -y, -z'
'x, -y-1/2, z-1/2'

loop_
_atom_site_label
_atom_site_type_symbol
_atom_site_fract_x
_atom_site_fract_y
_atom_site_fract_z
_atom_site_U_iso_or_equiv
_atom_site_adp_type
_atom_site_occupancy
_atom_site_symmetry_multiplicity
_atom_site_calc_flag
_atom_site_refinement_flags
N1 N 0.88257(16) -0.34241(11) 0.1191(3) 0.0276(5) Uani 1 1 d .
H1A H 0.8387 -0.3745 0.0840 0.033 Uiso 1 1 calc R
N2 N 0.97272(16) -0.36924(11) 0.1905(3) 0.0269(5) Uani 1 1 d .
N3 N 0.62254(16) -0.15274(12) 0.3858(3) 0.0297(5) Uani 1 1 d .
H3A H 0.6661 -0.1840 0.4266 0.036 Uiso 1 1 calc R
N4 N 0.52837(16) -0.18003(12) 0.3349(3) 0.0313(5) Uani 1 1 d .
N5 N 0.96095(17) -0.01912(12) 0.2042(4) 0.0396(6) Uani 1 1 d .
H5A H 1.0081 0.0109 0.2367 0.048 Uiso 1 1 calc R
N6 N 0.86825(19) 0.00836(13) 0.1437(4) 0.0355(6) Uani 1 1 d .
N7 N 0.55525(18) 0.16762(12) 0.2212(4) 0.0387(6) Uani 1 1 d .
H7A H 0.5121 0.1962 0.1681 0.046 Uiso 1 1 calc R
N8 N 0.6449(2) 0.19659(14) 0.2887(6) 0.0473(8) Uani 1 1 d .
O1 O 0.77299(14) -0.25448(10) 0.0270(3) 0.0386(5) Uani 1 1 d .
O2 O 1.12867(13) -0.34451(10) 0.3128(3) 0.0357(5) Uani 1 1 d .
H2 H 1.1300 -0.3893 0.3127 0.080 Uiso 1 1 calc .
O3 O 0.74205(13) -0.06524(9) 0.4273(3) 0.0342(5) Uani 1 1 d .
O4 O 0.36939(14) -0.15492(10) 0.2262(3) 0.0464(6) Uani 1 1 d .
H4 H 0.3652 -0.1993 0.2412 0.080 Uiso 1 1 calc .
Cl1 Cl 1.15815(5) -0.05530(4) 0.37197(11) 0.0381(2) Uani 1 1 d .
Cl2 Cl 0.34598(5) 0.13036(4) 0.10723(10) 0.0378(2) Uani 1 1 d .
C1 C 0.97931(19) -0.09317(13) 0.2133(4) 0.0260(6) Uani 1 1 d .
C2 C 0.90953(19) -0.14453(13) 0.1496(4) 0.0265(6) Uani 1 1 d .
H2C H 0.8482 -0.1291 0.0984 0.032 Uiso 1 1 calc R
C3 C 0.93093(19) -0.21894(13) 0.1618(4) 0.0237(6) Uani 1 1 d .
C4 C 1.02318(18) -0.24356(13) 0.2345(3) 0.0227(5) Uani 1 1 d .
C5 C 1.09543(19) -0.19223(13) 0.2966(4) 0.0259(6) Uani 1 1 d .
H5B H 1.1578 -0.2075 0.3438 0.031 Uiso 1 1 calc R
C6 C 1.07222(19) -0.11916(14) 0.2860(4) 0.0266(6) Uani 1 1 d .
C7 C 0.85538(19) -0.27197(13) 0.0981(4) 0.0265(6) Uani 1 1 d .
C8 C 1.03905(19) -0.32137(14) 0.2446(4) 0.0254(6) Uani 1 1 d .
C9 C 0.5327(2) 0.09382(13) 0.2365(4) 0.0265(6) Uani 1 1 d .
C10 C 0.60366(19) 0.04329(13) 0.2997(4) 0.0281(6) Uani 1 1 d .
H10A H 0.6682 0.0589 0.3348 0.034 Uiso 1 1 calc R
C11 C 0.57901(19) -0.03020(13) 0.3108(4) 0.0242(6) Uani 1 1 d .
C12 C 0.48250(18) -0.05525(14) 0.2575(4) 0.0253(6) Uani 1 1 d .
C13 C 0.41040(19) -0.00462(14) 0.1946(4) 0.0271(6) Uani 1 1 d .
H13A H 0.3458 -0.0202 0.1597 0.033 Uiso 1 1 calc R
C14 C 0.43548(19) 0.06797(14) 0.1846(4) 0.0266(6) Uani 1 1 d .
C15 C 0.65331(19) -0.08276(13) 0.3782(4) 0.0257(6) Uani 1 1 d .
C16 C 0.46265(19) -0.13224(14) 0.2745(4) 0.0292(6) Uani 1 1 d .
H01 H 0.859(2) -0.0029(17) 0.031(4) 0.043(10) Uiso 1 1 d .
H03 H 0.657(3) 0.177(2) 0.411(6) 0.087(15) Uiso 1 1 d .
H02 H 0.685(3) 0.1815(19) 0.212(5) 0.045(11) Uiso 1 1 d .
H00 H 0.817(3) -0.014(2) 0.221(5) 0.064(11) Uiso 1 1 d .

loop_
_atom_site_aniso_label
_atom_site_aniso_U_11
_atom_site_aniso_U_22
_atom_site_aniso_U_33
_atom_site_aniso_U_23
_atom_site_aniso_U_13
_atom_site_aniso_U_12
N1 0.0259(11) 0.0147(11) 0.0421(14) -0.0027(9) -0.0091(10) -0.0022(9)
N2 0.0265(11) 0.0171(11) 0.0369(13) -0.0005(9) -0.0041(10) 0.0019(9)
N3 0.0243(11) 0.0184(11) 0.0463(15) 0.0062(10) -0.0089(11) 0.0005(9)
N4 0.0248(11) 0.0184(11) 0.0507(15) 0.0029(10) -0.0029(11) -0.0011(9)
N5 0.0337(13) 0.0150(12) 0.0698(18) -0.0064(11) -0.0120(13) -0.0045(9)
N6 0.0356(14) 0.0222(13) 0.0487(17) 0.0003(11) -0.0067(14) -0.0004(10)
N7 0.0374(13) 0.0149(11) 0.0635(17) 0.0077(11) -0.0127(13) 0.0063(9)
N8 0.0351(15) 0.0217(13) 0.085(3) 0.0044(14) -0.0051(17) 0.0015(11)
O1 0.0337(10) 0.0211(10) 0.0604(14) -0.0026(9) -0.0231(10) 0.0015(8)
O2 0.0308(10) 0.0166(9) 0.0592(14) 0.0012(8) -0.0126(10) 0.0018(7)
O3 0.0275(10) 0.0195(9) 0.0552(13) 0.0051(8) -0.0134(9) -0.0004(7)
O4 0.0274(10) 0.0189(10) 0.0928(18) -0.0015(10) -0.0118(11) -0.0021(8)
Cl1 0.0319(4) 0.0232(4) 0.0589(5) -0.0068(3) -0.0094(3) -0.0073(3)
Cl2 0.0337(4) 0.0267(4) 0.0527(5) 0.0042(3) -0.0102(3) 0.0107(3)
C1 0.0299(13) 0.0155(12) 0.0326(15) -0.0019(10) -0.0028(12) -0.0028(10)
C2 0.0260(13) 0.0173(13) 0.0359(15) -0.0016(10) -0.0068(12) 0.0007(10)
C3 0.0264(13) 0.0174(12) 0.0272(14) -0.0009(10) -0.0010(11) -0.0032(10)
C4 0.0262(13) 0.0169(12) 0.0250(13) -0.0013(10) -0.0022(11) 0.0004(10)
C5 0.0248(12) 0.0193(13) 0.0336(15) -0.0013(11) -0.0014(12) 0.0000(10)
C6 0.0276(13) 0.0174(13) 0.0348(15) -0.0056(10) -0.0017(12) -0.0047(10)
C7 0.0292(14) 0.0183(13) 0.0318(15) -0.0022(10) -0.0042(12) -0.0032(10)
C8 0.0270(13) 0.0165(12) 0.0327(15) 0.0007(10) -0.0010(12) 0.0019(10)
C9 0.0296(14) 0.0181(13) 0.0320(15) 0.0008(10) -0.0012(12) 0.0018(10)
C10 0.0250(12) 0.0195(13) 0.0395(16) 0.0000(11) -0.0070(12) 0.0021(10)
C11 0.0284(13) 0.0149(12) 0.0292(14) 0.0006(10) -0.0027(12) 0.0028(10)
C12 0.0233(12) 0.0189(13) 0.0335(15) 0.0010(10) -0.0016(11) 0.0022(10)
C13 0.0239(12) 0.0236(14) 0.0338(15) -0.0006(11) -0.0037(12) 0.0032(10)
C14 0.0270(13) 0.0233(14) 0.0294(15) 0.0012(11) -0.0035(12) 0.0092(10)
C15 0.0277(13) 0.0163(12) 0.0330(15) 0.0019(10) -0.0050(12) 0.0014(10)
C16 0.0261(13) 0.0182(13) 0.0431(17) -0.0012(11) -0.0024(13) -0.0010(10)

loop_
_atom_type_symbol
_atom_type_description
_atom_type_scat_dispersion_real
_atom_type_scat_dispersion_imag
_atom_type_scat_source
C C 0.0033 0.0016 'International Tables Vol C Tables 4.2.6.8 and 6.1.1.4'
H H 0.0000 0.0000 'International Tables Vol C Tables 4.2.6.8 and 6.1.1.4'
N N 0.0061 0.0033 'International Tables Vol C Tables 4.2.6.8 and 6.1.1.4'
O O 0.0106 0.0060 'International Tables Vol C Tables 4.2.6.8 and 6.1.1.4'
Cl Cl 0.1484 0.1585 'International Tables Vol C Tables 4.2.6.8 and 6.1.1.4'

loop_
_geom_angle_atom_site_label_1
_geom_angle_atom_site_label_2
_geom_angle_atom_site_label_3
_geom_angle
C7 N1 N2 127.6(2)
C8 N2 N1 116.7(2)
C15 N3 N4 127.0(2)
C16 N4 N3 116.0(2)
C1 N5 N6 121.7(2)
N8 N7 C9 121.9(2)
N5 C1 C2 122.2(2)
N5 C1 C6 120.1(2)
C2 C1 C6 117.7(2)
C1 C2 C3 120.4(2)
C2 C3 C4 121.0(2)
C2 C3 C7 119.4(2)
C4 C3 C7 119.6(2)
C3 C4 C5 119.3(2)
C3 C4 C8 117.6(2)
C5 C4 C8 123.0(2)
C6 C5 C4 118.8(2)
C5 C6 C1 122.7(2)
C5 C6 Cl1 119.3(2)
C1 C6 Cl1 117.88(19)
O1 C7 N1 121.7(2)
O1 C7 C3 123.5(2)
N1 C7 C3 114.8(2)
N2 C8 O2 119.1(2)
N2 C8 C4 123.7(2)
O2 C8 C4 117.1(2)
N7 C9 C10 122.0(2)
N7 C9 C14 119.9(2)
C10 C9 C14 118.1(2)
C11 C10 C9 120.5(2)
C10 C11 C12 120.9(2)
C10 C11 C15 120.3(2)
C12 C11 C15 118.9(2)
C13 C12 C11 119.0(2)
C13 C12 C16 123.5(2)
C11 C12 C16 117.5(2)
C14 C13 C12 119.7(2)
C13 C14 C9 121.9(2)
C13 C14 Cl2 119.48(19)
C9 C14 Cl2 118.6(2)
O3 C15 N3 120.7(2)
O3 C15 C11 123.2(2)
N3 C15 C11 116.2(2)
N4 C16 O4 119.0(2)
N4 C16 C12 124.4(2)
O4 C16 C12 116.6(2)

loop_
_geom_bond_atom_site_label_1
_geom_bond_atom_site_label_2
_geom_bond_distance
N1 C7 1.345(3)
N1 N2 1.381(3)
N2 C8 1.295(3)
N3 C15 1.344(3)
N3 N4 1.384(3)
N4 C16 1.303(3)
N5 C1 1.377(3)
N5 N6 1.388(3)
N7 N8 1.380(3)
N7 C9 1.386(3)
O1 C7 1.239(3)
O2 C8 1.344(3)
O3 C15 1.260(3)
O4 C16 1.340(3)
Cl1 C6 1.738(2)
Cl2 C14 1.730(2)
C1 C2 1.390(3)
C1 C6 1.410(3)
C2 C3 1.392(3)
C3 C4 1.395(3)
C3 C7 1.461(3)
C4 C5 1.407(3)
C4 C8 1.440(3)
C5 C6 1.372(3)
C9 C10 1.389(3)
C9 C14 1.413(3)
C10 C11 1.385(3)
C11 C12 1.402(3)
C11 C15 1.453(3)
C12 C13 1.400(3)
C12 C16 1.437(4)
C13 C14 1.370(4)
